data_7106636
loop_
_publ_author_name
'Miao Du'
'Cheng-Peng Li'
'Jing-Min Wu'
'Jian-Hua Guo'
'Wang Guichang'

_publ_section_title
;
 Destruction and reconstruction of the robust [Cu2(OOCR)4] unit during
 crystal structure transformations between two coordination polymers
;
_journal_name_full Chem.Commun.
_journal_page_first 8088
_journal_paper_doi 10.1039/c1cc12184g
_journal_volume 47
_journal_year 2011
_chemical_formula_sum 'C12 H10 Br2 Cu N2 O6'
_chemical_formula_weight 501.58
_chemical_name_systematic
;
?
;
_space_group_IT_number 15
_symmetry_cell_setting monoclinic
_symmetry_space_group_name_Hall '-C 2yc'
_symmetry_space_group_name_H-M 'C 1 2/c 1'
_atom_sites_solution_hydrogens geom
_atom_sites_solution_primary direct
_atom_sites_solution_secondary difmap
_audit_creation_method SHELXL-97
_cell_angle_alpha 90.00
_cell_angle_beta 93.681(2)
_cell_angle_gamma 90.00
_cell_formula_units_Z 8
_cell_length_a 25.981(3)
_cell_length_b 11.2127(11)
_cell_length_c 11.0879(11)
_cell_measurement_reflns_used 4273
_cell_measurement_temperature 296(2)
_cell_measurement_theta_max 27.66
_cell_measurement_theta_min 2.67
_cell_volume 3223.4(6)
_computing_cell_refinement 'Bruker APEX II'
_computing_data_collection 'Bruker APEX II'
_computing_data_reduction 'Bruker SAINT'
_computing_molecular_graphics 'Bruker SHELXTL'
_computing_publication_material 'Bruker SHELXTL'
_computing_structure_refinement 'SHELXL-97 (Sheldrick, 1997)'
_computing_structure_solution 'SHELXS-97 (Sheldrick, 1990)'
_diffrn_ambient_temperature 296(2)
_diffrn_measured_fraction_theta_full 0.998
_diffrn_measured_fraction_theta_max 0.998
_diffrn_measurement_device_type 'APEX II CCD area detector'
_diffrn_measurement_method 'phi and omega scans'
_diffrn_radiation_monochromator graphite
_diffrn_radiation_source 'fine-focus sealed tube'
_diffrn_radiation_type MoK\a
_diffrn_radiation_wavelength 0.71073
_diffrn_reflns_av_R_equivalents 0.0205
_diffrn_reflns_av_sigmaI/netI 0.0226
_diffrn_reflns_limit_h_max 30
_diffrn_reflns_limit_h_min -26
_diffrn_reflns_limit_k_max 8
_diffrn_reflns_limit_k_min -13
_diffrn_reflns_limit_l_max 11
_diffrn_reflns_limit_l_min -13
_diffrn_reflns_number 8096
_diffrn_reflns_theta_full 25.03
_diffrn_reflns_theta_max 25.03
_diffrn_reflns_theta_min 1.57
_exptl_absorpt_coefficient_mu 6.343
_exptl_absorpt_correction_T_max 1.000000
_exptl_absorpt_correction_T_min 0.615262
_exptl_absorpt_correction_type multi-scan
_exptl_absorpt_process_details SADABS
_exptl_crystal_colour Blue
_exptl_crystal_density_diffrn 2.067
_exptl_crystal_density_meas ?
_exptl_crystal_density_method 'not measured'
_exptl_crystal_description Block
_exptl_crystal_F_000 1944
_exptl_crystal_size_max 0.22
_exptl_crystal_size_mid 0.20
_exptl_crystal_size_min 0.18
_refine_diff_density_max 0.840
_refine_diff_density_min -0.742
_refine_diff_density_rms 0.069
_refine_ls_extinction_coef 0.00253(9)
_refine_ls_extinction_expression Fc^*^=kFc[1+0.001xFc^2^\l^3^/sin(2\q)]^-1/4^
_refine_ls_extinction_method SHELXL
_refine_ls_goodness_of_fit_ref 1.035
_refine_ls_hydrogen_treatment constr
_refine_ls_matrix_type full
_refine_ls_number_parameters 211
_refine_ls_number_reflns 2847
_refine_ls_number_restraints 0
_refine_ls_restrained_S_all 1.035
_refine_ls_R_factor_all 0.0290
_refine_ls_R_factor_gt 0.0244
_refine_ls_shift/su_max 0.000
_refine_ls_shift/su_mean 0.000
_refine_ls_structure_factor_coef Fsqd
_refine_ls_weighting_details 'calc w=1/[\s^2^(Fo^2^)+(0.0246P)^2^+8.7615P] where P=(Fo^2^+2Fc^2^)/3'
_refine_ls_weighting_scheme calc
_refine_ls_wR_factor_gt 0.0563
_refine_ls_wR_factor_ref 0.0584
_reflns_number_gt 2545
_reflns_number_total 2847
_reflns_threshold_expression >2sigma(I)
_cod_data_source_file c1cc12184g.txt
_cod_data_source_block 2
_cod_depositor_comments
;
The following automatic conversions were performed:

'_exptl_crystal_density_meas' value 'None' was changed to '?' - the
value is perceived as not measured.

Automatic conversion script
Id: cif_fix_values 3008 2015-01-20 13:52:24Z robertas 
;
_cod_original_sg_symbol_H-M C2/c
_cod_database_code 7106636

loop_
_symmetry_equiv_pos_as_xyz
'x, y, z'
'-x, y, -z+1/2'
'x+1/2, y+1/2, z'
'-x+1/2, y+1/2, -z+1/2'
'-x, -y, -z'
'x, -y, z-1/2'
'-x+1/2, -y+1/2, -z'
'x+1/2, -y+1/2, z-1/2'

loop_
_atom_site_label
_atom_site_type_symbol
_atom_site_fract_x
_atom_site_fract_y
_atom_site_fract_z
_atom_site_U_iso_or_equiv
_atom_site_adp_type
_atom_site_occupancy
_atom_site_symmetry_multiplicity
_atom_site_calc_flag
_atom_site_refinement_flags
_atom_site_disorder_assembly
_atom_site_disorder_group
Cu1 Cu 1.0000 0.65777(4) 0.2500 0.01551(12) Uani 1 2 d S . .
Cu2 Cu 0.7500 0.7500 0.5000 0.01955(13) Uani 1 2 d S . .
Br1 Br 0.946133(14) 1.12411(3) 0.08268(3) 0.04152(13) Uani 1 1 d . . .
Br2 Br 1.174172(16) 0.24176(4) 0.00034(3) 0.05599(15) Uani 1 1 d . . .
O1 O 0.80813(7) 0.78128(18) 0.39972(18) 0.0255(4) Uani 1 1 d . . .
O2 O 0.78668(9) 0.9639(2) 0.3316(2) 0.0456(6) Uani 1 1 d . . .
O3 O 1.05442(7) 0.53705(17) 0.24483(16) 0.0220(4) Uani 1 1 d . . .
O4 O 1.07362(8) 0.50782(19) 0.44236(17) 0.0288(5) Uani 1 1 d . . .
O5 O 1.00703(8) 0.66599(18) 0.03630(18) 0.0292(5) Uani 1 1 d . . .
H5A H 1.0329 0.6243 0.0191 0.044 Uiso 1 1 d R . .
H5B H 0.9783 0.6297 0.0327 0.044 Uiso 1 1 d R . .
O6 O 0.75118(10) 0.5423(2) 0.4225(2) 0.0450(6) Uani 1 1 d D . .
H6A H 0.7424 0.5053 0.4848 0.068 Uiso 1 1 d RD . .
H6B H 0.7434 0.5095 0.3547 0.068 Uiso 1 1 d RD . .
N1 N 0.94358(8) 0.78734(19) 0.2243(2) 0.0186(5) Uani 1 1 d . . .
N2 N 1.19761(8) 0.2954(2) 0.3655(2) 0.0207(5) Uani 1 1 d . . .
C1 C 0.81578(11) 0.8772(3) 0.3425(3) 0.0239(6) Uani 1 1 d . . .
C2 C 0.86560(10) 0.8808(2) 0.2785(2) 0.0206(6) Uani 1 1 d . . .
C3 C 0.87835(11) 0.9834(3) 0.2179(3) 0.0250(6) Uani 1 1 d . . .
H3 H 0.8570 1.0499 0.2169 0.030 Uiso 1 1 calc R . .
C4 C 0.92361(11) 0.9847(2) 0.1590(3) 0.0251(6) Uani 1 1 d . . .
C5 C 0.95458(11) 0.8851(2) 0.1609(3) 0.0235(6) Uani 1 1 d . . .
H5 H 0.9839 0.8855 0.1171 0.028 Uiso 1 1 calc R . .
C6 C 0.89987(10) 0.7855(2) 0.2815(2) 0.0190(6) Uani 1 1 d . . .
H6 H 0.8921 0.7177 0.3252 0.023 Uiso 1 1 calc R . .
C7 C 1.08016(10) 0.4911(2) 0.3335(2) 0.0185(6) Uani 1 1 d . . .
C8 C 1.12300(10) 0.4088(2) 0.3010(2) 0.0193(6) Uani 1 1 d . . .
C9 C 1.12761(11) 0.3733(3) 0.1829(3) 0.0258(6) Uani 1 1 d . . .
H9 H 1.1047 0.4002 0.1209 0.031 Uiso 1 1 calc R . .
C10 C 1.16739(11) 0.2965(3) 0.1600(3) 0.0256(6) Uani 1 1 d . . .
C11 C 1.20207(11) 0.2594(2) 0.2516(2) 0.0229(6) Uani 1 1 d . . .
H11 H 1.2289 0.2087 0.2341 0.027 Uiso 1 1 calc R . .
C12 C 1.15868(10) 0.3682(2) 0.3897(2) 0.0207(6) Uani 1 1 d . . .
H12 H 1.1555 0.3923 0.4691 0.025 Uiso 1 1 calc R . .

loop_
_atom_site_aniso_label
_atom_site_aniso_U_11
_atom_site_aniso_U_22
_atom_site_aniso_U_33
_atom_site_aniso_U_23
_atom_site_aniso_U_13
_atom_site_aniso_U_12
Cu1 0.0120(2) 0.0141(2) 0.0205(2) 0.000 0.00170(17) 0.000
Cu2 0.0115(2) 0.0282(3) 0.0191(2) 0.00861(19) 0.00219(18) 0.00446(18)
Br1 0.0463(2) 0.02865(19) 0.0522(2) 0.02027(15) 0.02334(17) 0.00630(14)
Br2 0.0576(3) 0.0819(3) 0.0273(2) -0.02325(18) -0.00666(16) 0.0327(2)
O1 0.0174(10) 0.0317(11) 0.0280(11) 0.0123(9) 0.0070(8) 0.0062(8)
O2 0.0345(13) 0.0332(13) 0.0724(18) 0.0184(12) 0.0288(12) 0.0177(10)
O3 0.0219(10) 0.0234(10) 0.0205(10) 0.0028(8) -0.0008(8) 0.0088(8)
O4 0.0267(11) 0.0405(12) 0.0190(10) -0.0017(9) 0.0009(8) 0.0109(9)
O5 0.0309(11) 0.0268(11) 0.0306(11) 0.0010(9) 0.0056(9) -0.0012(9)
O6 0.0568(16) 0.0365(14) 0.0415(14) -0.0030(11) 0.0012(12) -0.0066(12)
N1 0.0159(11) 0.0187(11) 0.0217(12) 0.0018(9) 0.0049(9) 0.0020(9)
N2 0.0159(11) 0.0234(12) 0.0229(12) 0.0034(10) 0.0012(9) 0.0030(9)
C1 0.0179(14) 0.0271(16) 0.0272(15) 0.0025(12) 0.0055(12) 0.0023(12)
C2 0.0174(14) 0.0240(15) 0.0206(14) 0.0010(11) 0.0017(11) 0.0010(11)
C3 0.0230(15) 0.0209(15) 0.0319(16) 0.0059(12) 0.0070(12) 0.0069(12)
C4 0.0277(15) 0.0208(14) 0.0274(15) 0.0096(12) 0.0072(12) 0.0015(12)
C5 0.0194(14) 0.0277(15) 0.0244(15) 0.0059(12) 0.0078(11) 0.0020(11)
C6 0.0175(13) 0.0192(13) 0.0204(14) 0.0029(11) 0.0026(11) 0.0006(11)
C7 0.0152(13) 0.0168(13) 0.0234(15) 0.0022(11) 0.0008(11) -0.0016(10)
C8 0.0183(13) 0.0198(14) 0.0198(14) 0.0027(11) 0.0005(11) 0.0014(11)
C9 0.0260(16) 0.0294(16) 0.0210(15) -0.0009(12) -0.0058(12) 0.0069(12)
C10 0.0287(16) 0.0290(16) 0.0186(14) -0.0066(12) -0.0014(12) 0.0051(12)
C11 0.0192(14) 0.0240(15) 0.0255(15) -0.0009(12) 0.0013(12) 0.0050(11)
C12 0.0183(14) 0.0247(15) 0.0191(14) 0.0032(11) 0.0006(11) 0.0032(11)

loop_
_atom_type_symbol
_atom_type_description
_atom_type_scat_dispersion_real
_atom_type_scat_dispersion_imag
_atom_type_scat_source
C C 0.0033 0.0016 'International Tables Vol C Tables 4.2.6.8 and 6.1.1.4'
H H 0.0000 0.0000 'International Tables Vol C Tables 4.2.6.8 and 6.1.1.4'
N N 0.0061 0.0033 'International Tables Vol C Tables 4.2.6.8 and 6.1.1.4'
O O 0.0106 0.0060 'International Tables Vol C Tables 4.2.6.8 and 6.1.1.4'
Br Br -0.2901 2.4595 'International Tables Vol C Tables 4.2.6.8 and 6.1.1.4'
Cu Cu 0.3201 1.2651 'International Tables Vol C Tables 4.2.6.8 and 6.1.1.4'

loop_
_geom_angle_atom_site_label_1
_geom_angle_atom_site_label_2
_geom_angle_atom_site_label_3
_geom_angle
_geom_angle_site_symmetry_1
_geom_angle_site_symmetry_3
_geom_angle_publ_flag
O3 Cu1 O3 92.69(12) 2_755 . ?
O3 Cu1 N1 170.31(8) 2_755 2_755 ?
O3 Cu1 N1 89.03(8) . 2_755 ?
O3 Cu1 N1 89.03(8) 2_755 . ?
O3 Cu1 N1 170.31(8) . . ?
N1 Cu1 N1 90.87(12) 2_755 . ?
O3 Cu1 O5 99.02(7) 2_755 . ?
O3 Cu1 O5 84.06(7) . . ?
N1 Cu1 O5 90.64(8) 2_755 . ?
N1 Cu1 O5 86.26(8) . . ?
O3 Cu1 O5 84.06(7) 2_755 2_755 ?
O3 Cu1 O5 99.02(7) . 2_755 ?
N1 Cu1 O5 86.26(8) 2_755 2_755 ?
N1 Cu1 O5 90.64(8) . 2_755 ?
O5 Cu1 O5 175.58(10) . 2_755 ?
O1 Cu2 O1 180.00(6) . 7_666 ?
O1 Cu2 N2 92.47(8) . 3_455 ?
O1 Cu2 N2 87.53(8) 7_666 3_455 ?
O1 Cu2 N2 87.53(8) . 5_766 ?
O1 Cu2 N2 92.47(8) 7_666 5_766 ?
N2 Cu2 N2 180.000(1) 3_455 5_766 ?
O1 Cu2 O6 86.82(8) . . ?
O1 Cu2 O6 93.18(8) 7_666 . ?
N2 Cu2 O6 90.20(9) 3_455 . ?
N2 Cu2 O6 89.80(9) 5_766 . ?
C1 O1 Cu2 125.76(17) . . ?
C7 O3 Cu1 127.29(17) . . ?
Cu1 O5 H5A 108.2 . . ?
Cu1 O5 H5B 84.5 . . ?
H5A O5 H5B 115.5 . . ?
Cu2 O6 H6A 99.6 . . ?
Cu2 O6 H6B 134.8 . . ?
H6A O6 H6B 116.5 . . ?
C6 N1 C5 118.5(2) . . ?
C6 N1 Cu1 122.62(18) . . ?
C5 N1 Cu1 118.20(18) . . ?
C11 N2 C12 119.0(2) . . ?
C11 N2 Cu2 121.75(18) . 3_545 ?
C12 N2 Cu2 119.17(19) . 3_545 ?
O2 C1 O1 127.0(3) . . ?
O2 C1 C2 118.0(3) . . ?
O1 C1 C2 114.9(2) . . ?
C3 C2 C6 118.6(3) . . ?
C3 C2 C1 119.2(2) . . ?
C6 C2 C1 122.2(2) . . ?
C4 C3 C2 118.5(3) . . ?
C4 C3 H3 120.8 . . ?
C2 C3 H3 120.8 . . ?
C5 C4 C3 119.9(3) . . ?
C5 C4 Br1 118.8(2) . . ?
C3 C4 Br1 121.3(2) . . ?
N1 C5 C4 121.8(3) . . ?
N1 C5 H5 119.1 . . ?
C4 C5 H5 119.1 . . ?
N1 C6 C2 122.6(2) . . ?
N1 C6 H6 118.7 . . ?
C2 C6 H6 118.7 . . ?
O4 C7 O3 126.5(2) . . ?
O4 C7 C8 118.3(2) . . ?
O3 C7 C8 115.2(2) . . ?
C9 C8 C12 118.9(3) . . ?
C9 C8 C7 120.9(2) . . ?
C12 C8 C7 120.2(2) . . ?
C8 C9 C10 117.7(3) . . ?
C8 C9 H9 121.1 . . ?
C10 C9 H9 121.1 . . ?
C11 C10 C9 120.9(3) . . ?
C11 C10 Br2 119.8(2) . . ?
C9 C10 Br2 119.3(2) . . ?
N2 C11 C10 120.9(3) . . ?
N2 C11 H11 119.6 . . ?
C10 C11 H11 119.6 . . ?
N2 C12 C8 122.6(3) . . ?
N2 C12 H12 118.7 . . ?
C8 C12 H12 118.7 . . ?

loop_
_geom_bond_atom_site_label_1
_geom_bond_atom_site_label_2
_geom_bond_distance
_geom_bond_site_symmetry_2
_geom_bond_publ_flag
Cu1 O3 1.9608(18) 2_755 ?
Cu1 O3 1.9608(18) . ?
Cu1 N1 2.071(2) 2_755 ?
Cu1 N1 2.071(2) . ?
Cu1 O5 2.390(2) . ?
Cu1 O5 2.390(2) 2_755 ?
Cu2 O1 1.9637(18) . ?
Cu2 O1 1.9637(18) 7_666 ?
Cu2 N2 2.019(2) 3_455 ?
Cu2 N2 2.019(2) 5_766 ?
Cu2 O6 2.483(2) . ?
Br1 C4 1.888(3) . ?
Br2 C10 1.892(3) . ?
O1 C1 1.271(3) . ?
O2 C1 1.233(4) . ?
O3 C7 1.263(3) . ?
O4 C7 1.244(3) . ?
O5 H5A 0.8500 . ?
O5 H5B 0.8502 . ?
O6 H6A 0.8500 . ?
O6 H6B 0.8500 . ?
N1 C6 1.336(3) . ?
N1 C5 1.342(3) . ?
N2 C11 1.337(4) . ?
N2 C12 1.340(3) . ?
N2 Cu2 2.019(2) 3_545 ?
C1 C2 1.516(4) . ?
C2 C3 1.383(4) . ?
C2 C6 1.390(4) . ?
C3 C4 1.382(4) . ?
C3 H3 0.9300 . ?
C4 C5 1.376(4) . ?
C5 H5 0.9300 . ?
C6 H6 0.9300 . ?
C7 C8 1.507(4) . ?
C8 C9 1.382(4) . ?
C8 C12 1.384(4) . ?
C9 C10 1.382(4) . ?
C9 H9 0.9300 . ?
C10 C11 1.378(4) . ?
C11 H11 0.9300 . ?
C12 H12 0.9300 . ?

loop_
_geom_torsion_atom_site_label_1
_geom_torsion_atom_site_label_2
_geom_torsion_atom_site_label_3
_geom_torsion_atom_site_label_4
_geom_torsion
_geom_torsion_site_symmetry_1
_geom_torsion_site_symmetry_2
_geom_torsion_site_symmetry_3
_geom_torsion_site_symmetry_4
_geom_torsion_publ_flag
N2 Cu2 O1 C1 53.0(2) 3_455 . . . ?
N2 Cu2 O1 C1 -127.0(2) 5_766 . . . ?
O6 Cu2 O1 C1 143.1(2) . . . . ?
O3 Cu1 O3 C7 -91.0(2) 2_755 . . . ?
O5 Cu1 O3 C7 170.2(2) . . . . ?
O5 Cu1 O3 C7 -6.6(2) 2_755 . . . ?
N1 Cu1 N1 C6 -131.0(2) 2_755 . . . ?
O5 Cu1 N1 C6 138.4(2) . . . . ?
O5 Cu1 N1 C6 -44.8(2) 2_755 . . . ?
N1 Cu1 N1 C5 39.45(17) 2_755 . . . ?
O5 Cu1 N1 C5 -51.1(2) . . . . ?
O5 Cu1 N1 C5 125.7(2) 2_755 . . . ?
Cu2 O1 C1 O2 -6.0(5) . . . . ?
Cu2 O1 C1 C2 176.17(18) . . . . ?
O2 C1 C2 C3 4.6(4) . . . . ?
O1 C1 C2 C3 -177.4(3) . . . . ?
O2 C1 C2 C6 -177.4(3) . . . . ?
O1 C1 C2 C6 0.6(4) . . . . ?
C6 C2 C3 C4 2.6(4) . . . . ?
C1 C2 C3 C4 -179.3(3) . . . . ?
C2 C3 C4 C5 0.4(4) . . . . ?
C2 C3 C4 Br1 -176.0(2) . . . . ?
C6 N1 C5 C4 3.5(4) . . . . ?
Cu1 N1 C5 C4 -167.3(2) . . . . ?
C3 C4 C5 N1 -3.6(5) . . . . ?
Br1 C4 C5 N1 172.9(2) . . . . ?
C5 N1 C6 C2 -0.3(4) . . . . ?
Cu1 N1 C6 C2 170.1(2) . . . . ?
C3 C2 C6 N1 -2.7(4) . . . . ?
C1 C2 C6 N1 179.2(3) . . . . ?
Cu1 O3 C7 O4 5.1(4) . . . . ?
Cu1 O3 C7 C8 -174.45(17) . . . . ?
O4 C7 C8 C9 170.7(3) . . . . ?
O3 C7 C8 C9 -9.7(4) . . . . ?
O4 C7 C8 C12 -9.7(4) . . . . ?
O3 C7 C8 C12 169.9(2) . . . . ?
C12 C8 C9 C10 1.3(4) . . . . ?
C7 C8 C9 C10 -179.1(3) . . . . ?
C8 C9 C10 C11 -1.8(5) . . . . ?
C8 C9 C10 Br2 178.3(2) . . . . ?
C12 N2 C11 C10 0.2(4) . . . . ?
Cu2 N2 C11 C10 -176.6(2) 3_545 . . . ?
C9 C10 C11 N2 1.1(5) . . . . ?
Br2 C10 C11 N2 -179.0(2) . . . . ?
C11 N2 C12 C8 -0.7(4) . . . . ?
Cu2 N2 C12 C8 176.2(2) 3_545 . . . ?
C9 C8 C12 N2 -0.1(4) . . . . ?
C7 C8 C12 N2 -179.7(2) . . . . ?
